data_7017280
loop_
_publ_author_name
'Aaker\"oy, Christer B'
'Sinha, Abhijeet S.'
'Chopade, Prashant D.'
'Desper, John'

_publ_section_title
;
 Halogen bonding or close packing? Examining the structural landscape in a
 series of Cu(ii)-acac complexes.
;
_journal_issue 45
_journal_name_full 'Dalton transactions (Cambridge, England : 2003)'
_journal_page_first 12160
_journal_page_last 12168
_journal_paper_doi 10.1039/c1dt10911a
_journal_volume 40
_journal_year 2011
_chemical_formula_moiety
;
(C12 H13 O2)2 Cu
;
_chemical_formula_sum 'C24 H26 Cu O4'
_chemical_formula_weight 441.99
_chemical_name_systematic
;
AS-12 2-(4-tolyl)-2,4-pentanedione, copper(II) tetrafluoroborate
;
_space_group_IT_number 70
_symmetry_cell_setting orthorhombic
_symmetry_space_group_name_Hall '-F 2uv 2vw'
_symmetry_space_group_name_H-M 'F d d d :2'
_atom_sites_solution_hydrogens geom
_atom_sites_solution_primary direct
_atom_sites_solution_secondary difmap
_audit_creation_method SHELXL-97
_cell_angle_alpha 90.00
_cell_angle_beta 90.00
_cell_angle_gamma 90.00
_cell_formula_units_Z 8
_cell_length_a 11.9427(6)
_cell_length_b 16.3128(8)
_cell_length_c 21.4984(11)
_cell_measurement_reflns_used 9976
_cell_measurement_temperature 120(2)
_cell_measurement_theta_max 35.41
_cell_measurement_theta_min 3.14
_cell_volume 4188.3(4)
_computing_cell_refinement 'Bruker SAINT'
_computing_data_collection 'Bruker APEX2'
_computing_data_reduction 'Bruker SAINT'
_computing_molecular_graphics 'Bruker SHELXTL'
_computing_publication_material 'Bruker SHELXTL'
_computing_structure_refinement 'SHELXL-97 (Sheldrick, 2008)'
_computing_structure_solution 'SHELXS-97 (Sheldrick, 2008)'
_diffrn_ambient_temperature 120(2)
_diffrn_measured_fraction_theta_full 0.970
_diffrn_measured_fraction_theta_max 0.970
_diffrn_measurement_device_type 'Bruker APEX-II CCD'
_diffrn_measurement_method '\f and \w scans'
_diffrn_radiation_monochromator graphite
_diffrn_radiation_source 'fine-focus sealed tube'
_diffrn_radiation_type MoK\a
_diffrn_radiation_wavelength 0.71073
_diffrn_reflns_av_R_equivalents 0.0524
_diffrn_reflns_av_sigmaI/netI 0.0327
_diffrn_reflns_limit_h_max 19
_diffrn_reflns_limit_h_min -17
_diffrn_reflns_limit_k_max 25
_diffrn_reflns_limit_k_min -25
_diffrn_reflns_limit_l_max 27
_diffrn_reflns_limit_l_min -34
_diffrn_reflns_number 19756
_diffrn_reflns_theta_full 34.97
_diffrn_reflns_theta_max 34.97
_diffrn_reflns_theta_min 3.14
_exptl_absorpt_coefficient_mu 1.070
_exptl_absorpt_correction_T_max 0.7471
_exptl_absorpt_correction_T_min 0.6698
_exptl_absorpt_correction_type multi-scan
_exptl_absorpt_process_details SADABS
_exptl_crystal_colour green
_exptl_crystal_density_diffrn 1.402
_exptl_crystal_density_method 'not measured'
_exptl_crystal_description prism
_exptl_crystal_F_000 1848
_exptl_crystal_size_max 0.26
_exptl_crystal_size_mid 0.22
_exptl_crystal_size_min 0.14
_refine_diff_density_max 0.499
_refine_diff_density_min -0.531
_refine_diff_density_rms 0.081
_refine_ls_extinction_method none
_refine_ls_goodness_of_fit_ref 1.057
_refine_ls_hydrogen_treatment constr
_refine_ls_matrix_type full
_refine_ls_number_parameters 70
_refine_ls_number_reflns 2238
_refine_ls_number_restraints 0
_refine_ls_restrained_S_all 1.057
_refine_ls_R_factor_all 0.0315
_refine_ls_R_factor_gt 0.0284
_refine_ls_shift/su_max 0.000
_refine_ls_shift/su_mean 0.000
_refine_ls_structure_factor_coef Fsqd
_refine_ls_weighting_details 'calc w=1/[\s^2^(Fo^2^)+(0.0500P)^2^+4.0000P] where P=(Fo^2^+2Fc^2^)/3'
_refine_ls_weighting_scheme calc
_refine_ls_wR_factor_gt 0.0858
_refine_ls_wR_factor_ref 0.0881
_reflns_number_gt 2034
_reflns_number_total 2238
_reflns_threshold_expression >2sigma(I)
_cod_data_source_file c1dt10911a.txt
_cod_data_source_block 2Cu
_cod_depositor_comments
;
The following automatic conversions were performed:

'_symmetry_cell_setting' value 'Orthorhombic' changed to
'orthorhombic' according to
/home/saulius/struct/CIF-dictionaries/cif_core.dic dictionary named
'cif_core.dic' version 2.4.1 from 2010-06-29.

Automatic conversion script
Id: cif_fix_values 1715 2011-07-08 13:25:40Z adriana 
;
_cod_original_sg_symbol_H-M Fddd
_cod_database_code 7017280

loop_
_symmetry_equiv_pos_as_xyz
'x, y, z'
'-x+3/4, -y+3/4, z'
'-x+3/4, y, -z+3/4'
'x, -y+3/4, -z+3/4'
'x, y+1/2, z+1/2'
'-x+3/4, -y+5/4, z+1/2'
'-x+3/4, y+1/2, -z+5/4'
'x, -y+5/4, -z+5/4'
'x+1/2, y, z+1/2'
'-x+5/4, -y+3/4, z+1/2'
'-x+5/4, y, -z+5/4'
'x+1/2, -y+3/4, -z+5/4'
'x+1/2, y+1/2, z'
'-x+5/4, -y+5/4, z'
'-x+5/4, y+1/2, -z+3/4'
'x+1/2, -y+5/4, -z+3/4'
'-x, -y, -z'
'x-3/4, y-3/4, -z'
'x-3/4, -y, z-3/4'
'-x, y-3/4, z-3/4'
'-x, -y+1/2, -z+1/2'
'x-3/4, y-1/4, -z+1/2'
'x-3/4, -y+1/2, z-1/4'
'-x, y-1/4, z-1/4'
'-x+1/2, -y, -z+1/2'
'x-1/4, y-3/4, -z+1/2'
'x-1/4, -y, z-1/4'
'-x+1/2, y-3/4, z-1/4'
'-x+1/2, -y+1/2, -z'
'x-1/4, y-1/4, -z'
'x-1/4, -y+1/2, z-3/4'
'-x+1/2, y-1/4, z-3/4'

loop_
_atom_site_label
_atom_site_type_symbol
_atom_site_fract_x
_atom_site_fract_y
_atom_site_fract_z
_atom_site_U_iso_or_equiv
_atom_site_adp_type
_atom_site_occupancy
_atom_site_symmetry_multiplicity
_atom_site_calc_flag
_atom_site_refinement_flags
Cu1 Cu 0.1250 0.1250 0.1250 0.01543(8) Uani 1 4 d S
C11 C 0.33239(8) 0.09820(7) 0.28164(4) 0.02252(18) Uani 1 1 d .
H11A H 0.3941 0.0868 0.2529 0.034 Uiso 1 1 calc R
H11B H 0.3217 0.0512 0.3094 0.034 Uiso 1 1 calc R
H11C H 0.3502 0.1470 0.3063 0.034 Uiso 1 1 calc R
C12 C 0.22668(8) 0.11298(6) 0.24524(4) 0.01706(15) Uani 1 1 d .
O12 O 0.23902(6) 0.11345(5) 0.18615(3) 0.01928(14) Uani 1 1 d .
C13 C 0.1250 0.1250 0.27703(6) 0.0169(2) Uani 1 2 d S
C21 C 0.1250 0.1250 0.34668(6) 0.0173(2) Uani 1 2 d S
C22 C 0.11960(9) 0.05168(7) 0.37994(5) 0.02097(18) Uani 1 1 d .
H22 H 0.1105 -0.0003 0.3583 0.025 Uiso 1 1 d R
C23 C 0.11947(8) 0.05187(7) 0.44459(5) 0.02312(19) Uani 1 1 d .
H23 H 0.1106 -0.0008 0.4655 0.028 Uiso 1 1 d R
C24 C 0.1250 0.1250 0.47795(7) 0.0220(3) Uani 1 2 d S
C31 C 0.1250 0.1250 0.54789(7) 0.0324(4) Uani 1 2 d S
H31A H 0.1291 0.1816 0.5631 0.049 Uiso 0.50 1 calc PR
H31B H 0.1899 0.0941 0.5631 0.049 Uiso 0.50 1 calc PR
H31C H 0.0560 0.0993 0.5631 0.049 Uiso 0.50 1 calc PR

loop_
_atom_site_aniso_label
_atom_site_aniso_U_11
_atom_site_aniso_U_22
_atom_site_aniso_U_33
_atom_site_aniso_U_23
_atom_site_aniso_U_13
_atom_site_aniso_U_12
Cu1 0.01608(11) 0.02038(12) 0.00983(11) 0.000 0.000 0.000
C11 0.0184(4) 0.0325(5) 0.0168(4) 0.0021(3) -0.0027(3) 0.0000(3)
C12 0.0173(4) 0.0215(4) 0.0124(3) 0.0004(3) -0.0009(3) -0.0015(3)
O12 0.0176(3) 0.0289(3) 0.0114(3) 0.0006(2) 0.0001(2) 0.0005(2)
C13 0.0182(5) 0.0216(5) 0.0110(5) 0.000 0.000 -0.0002(4)
C21 0.0184(5) 0.0221(5) 0.0114(5) 0.000 0.000 0.0009(4)
C22 0.0264(4) 0.0216(4) 0.0149(4) 0.0008(3) 0.0007(3) 0.0012(3)
C23 0.0260(4) 0.0284(5) 0.0149(4) 0.0047(3) 0.0012(3) 0.0028(3)
C24 0.0189(5) 0.0348(7) 0.0122(5) 0.000 0.000 0.0033(4)
C31 0.0318(8) 0.0537(11) 0.0117(6) 0.000 0.000 0.0027(6)

loop_
_atom_type_symbol
_atom_type_description
_atom_type_scat_dispersion_real
_atom_type_scat_dispersion_imag
_atom_type_scat_source
C C 0.0033 0.0016 'International Tables Vol C Tables 4.2.6.8 and 6.1.1.4'
H H 0.0000 0.0000 'International Tables Vol C Tables 4.2.6.8 and 6.1.1.4'
O O 0.0106 0.0060 'International Tables Vol C Tables 4.2.6.8 and 6.1.1.4'
Cu Cu 0.3201 1.2651 'International Tables Vol C Tables 4.2.6.8 and 6.1.1.4'

loop_
_geom_angle_atom_site_label_1
_geom_angle_atom_site_label_2
_geom_angle_atom_site_label_3
_geom_angle
_geom_angle_site_symmetry_1
_geom_angle_site_symmetry_3
O12 Cu1 O12 168.63(4) 11_454 .
O12 Cu1 O12 92.56(4) 11_454 8_544
O12 Cu1 O12 88.56(4) . 8_544
O12 Cu1 O12 88.56(4) 11_454 14_445
O12 Cu1 O12 92.56(4) . 14_445
O12 Cu1 O12 168.63(4) 8_544 14_445
C12 C11 H11A 109.5 . .
C12 C11 H11B 109.5 . .
H11A C11 H11B 109.5 . .
C12 C11 H11C 109.5 . .
H11A C11 H11C 109.5 . .
H11B C11 H11C 109.5 . .
O12 C12 C13 125.52(9) . .
O12 C12 C11 114.89(8) . .
C13 C12 C11 119.59(9) . .
C12 O12 Cu1 127.20(6) . .
C12 C13 C12 121.89(12) 14_445 .
C12 C13 C21 119.05(6) 14_445 .
C12 C13 C21 119.05(6) . .
C22 C21 C22 118.32(13) 14_445 .
C22 C21 C13 120.84(6) 14_445 .
C22 C21 C13 120.84(6) . .
C23 C22 C21 120.71(10) . .
C23 C22 H22 118.7 . .
C21 C22 H22 120.4 . .
C22 C23 C24 121.10(10) . .
C22 C23 H23 117.3 . .
C24 C23 H23 121.5 . .
C23 C24 C23 118.05(13) . 14_445
C23 C24 C31 120.97(7) . .
C23 C24 C31 120.97(7) 14_445 .
C24 C31 H31A 109.5 . .
C24 C31 H31B 109.5 . .
H31A C31 H31B 109.5 . .
C24 C31 H31C 109.5 . .
H31A C31 H31C 109.5 . .
H31B C31 H31C 109.5 . .

loop_
_geom_bond_atom_site_label_1
_geom_bond_atom_site_label_2
_geom_bond_distance
_geom_bond_site_symmetry_2
Cu1 O12 1.9021(7) 11_454
Cu1 O12 1.9021(7) .
Cu1 O12 1.9021(7) 8_544
Cu1 O12 1.9021(7) 14_445
C11 C12 1.5047(13) .
C11 H11A 0.9800 .
C11 H11B 0.9800 .
C11 H11C 0.9800 .
C12 O12 1.2789(11) .
C12 C13 1.4071(11) .
C13 C12 1.4071(11) 14_445
C13 C21 1.4975(18) .
C21 C22 1.3950(12) 14_445
C21 C22 1.3950(12) .
C22 C23 1.3898(14) .
C22 H22 0.9740 .
C23 C24 1.3935(14) .
C23 H23 0.9749 .
C24 C23 1.3935(14) 14_445
C24 C31 1.504(2) .
C31 H31A 0.9800 .
C31 H31B 0.9800 .
C31 H31C 0.9800 .

loop_
_geom_torsion_atom_site_label_1
_geom_torsion_atom_site_label_2
_geom_torsion_atom_site_label_3
_geom_torsion_atom_site_label_4
_geom_torsion
_geom_torsion_site_symmetry_1
_geom_torsion_site_symmetry_4
C13 C12 O12 Cu1 -3.24(13) . .
C11 C12 O12 Cu1 176.87(6) . .
O12 Cu1 O12 C12 -93.89(8) 11_454 .
O12 Cu1 O12 C12 170.25(10) 8_544 .
O12 Cu1 O12 C12 1.57(6) 14_445 .
O12 C12 C13 C12 1.72(7) . 14_445
C11 C12 C13 C12 -178.40(9) . 14_445
O12 C12 C13 C21 -178.28(7) . .
C11 C12 C13 C21 1.60(9) . .
C12 C13 C21 C22 -83.91(6) 14_445 14_445
C12 C13 C21 C22 96.09(6) . 14_445
C12 C13 C21 C22 96.09(6) 14_445 .
C12 C13 C21 C22 -83.91(6) . .
C22 C21 C22 C23 0.08(7) 14_445 .
C13 C21 C22 C23 -179.92(7) . .
C21 C22 C23 C24 -0.17(14) . .
C22 C23 C24 C23 0.08(7) . 14_445
C22 C23 C24 C31 -179.92(7) . .
